data_2206472
loop_
_publ_author_name
'Fan, Sai-Rong'
'Zhu, Long-Guan'

_publ_section_title
<i>catena</i>-Poly[[<i>cis</i>-diaqua(1,10-phenanthroline-\k^2^<i>N</i>,<i>N</i>')cobalt(II)]-\m~2~-5-sulfonatosalicylato-\k^2^<i>O</i>:<i>O</i>']
_journal_coeditor_code IS6104
_journal_issue 8
_journal_name_full 'Acta Crystallographica Section E'
_journal_page_first m1598
_journal_page_last m1600
_journal_paper_doi 10.1107/S1600536805022920
_journal_volume 61
_journal_year 2005
_chemical_formula_iupac '[Co (C7 H4 O6 S) (C12 H8 N2) (H2 O)2]'
_chemical_formula_moiety 'C19 H16 Co N2 O8 S'
_chemical_formula_sum 'C19 H16 Co N2 O8 S'
_chemical_formula_weight 491.33
_chemical_name_systematic
;
catena-Poly[[cis-diaqua(1,10-phenanthroline-\k^2^N,N')cobalt(II)]-
\m~2~-5-sulfonatosalicylato-\k^2^O:O']
;
_space_group_IT_number 14
_symmetry_cell_setting monoclinic
_symmetry_space_group_name_Hall '-P 2ybc'
_symmetry_space_group_name_H-M 'P 1 21/c 1'
_atom_sites_solution_hydrogens geom
_atom_sites_solution_primary direct
_atom_sites_solution_secondary difmap
_audit_creation_method SHELXL-97
_cell_angle_alpha 90.00
_cell_angle_beta 107.6370(10)
_cell_angle_gamma 90.00
_cell_formula_units_Z 4
_cell_length_a 14.3102(8)
_cell_length_b 7.6342(4)
_cell_length_c 18.5783(10)
_cell_measurement_reflns_used 4391
_cell_measurement_temperature 295(2)
_cell_measurement_theta_max 28.198
_cell_measurement_theta_min 2.301
_cell_volume 1934.22(18)
_computing_cell_refinement 'SAINT (Bruker, 2002)'
_computing_data_collection 'SMART (Bruker, 2002)'
_computing_data_reduction SAINT
_computing_molecular_graphics 'ORTEP-3 for Windows (Farrugia, 1997)'
_computing_publication_material 'WinGX (Farrugia, 1999)'
_computing_structure_refinement 'SHELXL97 (Sheldrick, 1997)'
_computing_structure_solution 'SHELXS97 (Sheldrick, 1997)'
_diffrn_ambient_temperature 295(2)
_diffrn_measured_fraction_theta_full 0.996
_diffrn_measured_fraction_theta_max 0.996
_diffrn_measurement_device_type 'Bruker APEX area-detector'
_diffrn_measurement_method '\f and \w'
_diffrn_radiation_monochromator graphite
_diffrn_radiation_source 'fine-focus sealed tube'
_diffrn_radiation_type MoK\a
_diffrn_radiation_wavelength 0.71073
_diffrn_reflns_av_R_equivalents 0.0248
_diffrn_reflns_av_sigmaI/netI 0.0309
_diffrn_reflns_limit_h_max 17
_diffrn_reflns_limit_h_min -17
_diffrn_reflns_limit_k_max 9
_diffrn_reflns_limit_k_min -8
_diffrn_reflns_limit_l_max 13
_diffrn_reflns_limit_l_min -22
_diffrn_reflns_number 10606
_diffrn_reflns_theta_full 25.99
_diffrn_reflns_theta_max 25.99
_diffrn_reflns_theta_min 2.30
_diffrn_standards_number 0
_exptl_absorpt_coefficient_mu 1.048
_exptl_absorpt_correction_T_max 0.8757
_exptl_absorpt_correction_T_min 0.7722
_exptl_absorpt_correction_type multi-scan
_exptl_absorpt_process_details '(SADABS; Sheldrick, 1996)'
_exptl_crystal_colour red
_exptl_crystal_density_diffrn 1.687
_exptl_crystal_density_method 'not measured'
_exptl_crystal_description block
_exptl_crystal_F_000 1004
_exptl_crystal_size_max 0.26
_exptl_crystal_size_mid 0.22
_exptl_crystal_size_min 0.13
_refine_diff_density_max 0.560
_refine_diff_density_min -0.428
_refine_ls_extinction_method none
_refine_ls_goodness_of_fit_ref 1.302
_refine_ls_hydrogen_treatment constr
_refine_ls_matrix_type full
_refine_ls_number_parameters 295
_refine_ls_number_reflns 3786
_refine_ls_number_restraints 7
_refine_ls_restrained_S_all 1.301
_refine_ls_R_factor_all 0.0693
_refine_ls_R_factor_gt 0.0667
_refine_ls_shift/su_max 0.000
_refine_ls_shift/su_mean 0.000
_refine_ls_structure_factor_coef Fsqd
_refine_ls_weighting_details 'w = 1/[\s^2^(Fo^2^)+(0.0326P)^2^+5.8354P] where P = (Fo^2^+2Fc^2^)/3'
_refine_ls_weighting_scheme calc
_refine_ls_wR_factor_gt 0.1348
_refine_ls_wR_factor_ref 0.1359
_reflns_number_gt 3674
_reflns_number_total 3786
_reflns_threshold_expression I>2\s(I)
_cod_data_source_file is6104.cif
_cod_data_source_block I
_cod_original_sg_symbol_H-M 'P 21/c'
_cod_database_code 2206472
_cod_database_fobs_code 2206472

loop_
_symmetry_equiv_pos_as_xyz
'x, y, z'
'-x, y+1/2, -z+1/2'
'-x, -y, -z'
'x, -y-1/2, z-1/2'

loop_
_atom_site_label
_atom_site_fract_x
_atom_site_fract_y
_atom_site_fract_z
_atom_site_U_iso_or_equiv
_atom_site_adp_type
_atom_site_calc_flag
_atom_site_refinement_flags
_atom_site_occupancy
_atom_site_type_symbol
Co1 0.27886(4) 0.07942(7) 0.20241(3) 0.02295(17) Uani d . 1 Co
S1 0.35080(7) 0.02073(13) 0.66187(5) 0.0210(2) Uani d . 1 S
N1 0.2302(3) 0.0600(5) 0.0823(2) 0.0290(8) Uani d . 1 N
N2 0.1422(3) 0.2095(5) 0.1747(2) 0.0315(9) Uani d . 1 N
O1 0.3189(3) 0.1193(4) 0.31668(17) 0.0391(8) Uani d . 1 O
O2 0.2561(3) -0.1036(5) 0.36378(18) 0.0449(9) Uani d . 1 O
O3 0.4614(3) 0.2985(5) 0.40386(18) 0.0427(9) Uani d D 1 O
O4 0.4250(2) -0.1049(4) 0.70334(17) 0.0297(7) Uani d . 1 O
O5 0.2545(2) -0.0571(4) 0.63356(16) 0.0319(7) Uani d . 1 O
O6 0.3550(2) 0.1756(4) 0.70790(16) 0.0279(7) Uani d . 1 O
O1W 0.4068(2) -0.0418(4) 0.2064(2) 0.0352(8) Uani d D 1 O
O2W 0.2052(2) -0.1601(4) 0.21349(18) 0.0334(7) Uani d D 1 O
C1 0.2747(4) -0.0182(7) 0.0378(3) 0.0376(11) Uani d . 1 C
H1 0.3355 -0.0703 0.0596 0.045 Uiso calc R 1 H
C2 0.2333(4) -0.0250(8) -0.0406(3) 0.0489(14) Uani d . 1 C
H2 0.2659 -0.0811 -0.0705 0.059 Uiso calc R 1 H
C3 0.1444(4) 0.0518(8) -0.0728(3) 0.0508(15) Uani d . 1 C
H3 0.1160 0.0469 -0.1248 0.061 Uiso calc R 1 H
C4 0.0959(4) 0.1370(7) -0.0287(3) 0.0396(12) Uani d . 1 C
C5 0.0012(4) 0.2183(8) -0.0563(3) 0.0533(16) Uani d . 1 C
H5 -0.0304 0.2190 -0.1081 0.064 Uiso calc R 1 H
C6 -0.0433(4) 0.2933(8) -0.0102(4) 0.0544(16) Uani d . 1 C
H6 -0.1044 0.3454 -0.0304 0.065 Uiso calc R 1 H
C7 0.0023(3) 0.2940(7) 0.0699(3) 0.0430(13) Uani d . 1 C
C8 -0.0411(4) 0.3654(8) 0.1214(4) 0.0558(16) Uani d . 1 C
H8 -0.1024 0.4183 0.1042 0.067 Uiso calc R 1 H
C9 0.0063(4) 0.3573(9) 0.1961(4) 0.0610(17) Uani d . 1 C
H9 -0.0223 0.4035 0.2307 0.073 Uiso calc R 1 H
C10 0.0990(4) 0.2783(8) 0.2210(3) 0.0484(14) Uani d . 1 C
H10 0.1313 0.2746 0.2726 0.058 Uiso calc R 1 H
C11 0.1427(3) 0.1377(6) 0.0505(2) 0.0284(10) Uani d . 1 C
C12 0.0948(3) 0.2175(6) 0.0996(3) 0.0289(10) Uani d . 1 C
C13 0.3070(3) 0.0305(6) 0.3710(2) 0.0270(9) Uani d . 1 C
C14 0.3606(3) 0.0970(5) 0.4488(2) 0.0243(9) Uani d . 1 C
C15 0.4350(3) 0.2231(6) 0.4601(2) 0.0274(9) Uani d . 1 C
C16 0.4864(3) 0.2759(6) 0.5337(2) 0.0297(10) Uani d . 1 C
H16 0.5378 0.3553 0.5415 0.036 Uiso calc R 1 H
C17 0.4615(3) 0.2118(6) 0.5942(2) 0.0285(10) Uani d . 1 C
H17 0.4958 0.2481 0.6428 0.034 Uiso calc R 1 H
C18 0.3853(3) 0.0926(5) 0.5831(2) 0.0219(8) Uani d . 1 C
C19 0.3366(3) 0.0331(5) 0.5110(2) 0.0232(9) Uani d . 1 C
H19 0.2874 -0.0505 0.5042 0.028 Uiso calc R 1 H
H1W1 0.414(3) -0.1515(16) 0.205(3) 0.050 Uiso d D 1 H
H1W2 0.224(4) -0.252(4) 0.197(2) 0.050 Uiso d D 1 H
H2W2 0.220(4) -0.169(6) 0.2612(7) 0.050 Uiso d D 1 H
H2W1 0.460(2) 0.003(5) 0.234(3) 0.050 Uiso d D 1 H
H3A 0.419(3) 0.262(7) 0.3645(19) 0.050 Uiso d D 1 H

loop_
_atom_site_aniso_label
_atom_site_aniso_U_11
_atom_site_aniso_U_22
_atom_site_aniso_U_33
_atom_site_aniso_U_12
_atom_site_aniso_U_13
_atom_site_aniso_U_23
Co1 0.0245(3) 0.0244(3) 0.0183(3) 0.0015(2) 0.0040(2) -0.0010(2)
S1 0.0256(5) 0.0206(5) 0.0166(5) -0.0019(4) 0.0058(4) 0.0011(4)
N1 0.032(2) 0.030(2) 0.0235(19) -0.0048(16) 0.0065(16) -0.0018(16)
N2 0.030(2) 0.031(2) 0.034(2) 0.0045(16) 0.0097(17) -0.0026(17)
O1 0.063(2) 0.0353(19) 0.0180(15) -0.0147(17) 0.0106(15) -0.0004(14)
O2 0.057(2) 0.054(2) 0.0230(17) -0.0316(19) 0.0118(16) -0.0055(15)
O3 0.062(2) 0.044(2) 0.0275(18) -0.0240(18) 0.0223(17) -0.0039(16)
O4 0.0374(17) 0.0197(15) 0.0287(16) -0.0011(13) 0.0050(14) 0.0025(12)
O5 0.0311(17) 0.0406(19) 0.0236(16) -0.0076(14) 0.0077(13) 0.0005(14)
O6 0.0375(17) 0.0259(16) 0.0215(15) 0.0026(13) 0.0106(13) 0.0031(12)
O1W 0.0244(16) 0.0216(16) 0.052(2) 0.0041(13) 0.0005(15) -0.0058(15)
O2W 0.0389(18) 0.0323(18) 0.0279(17) -0.0029(15) 0.0086(15) -0.0047(14)
C1 0.041(3) 0.040(3) 0.035(3) -0.003(2) 0.014(2) -0.009(2)
C2 0.063(4) 0.056(4) 0.034(3) -0.016(3) 0.025(3) -0.015(3)
C3 0.066(4) 0.060(4) 0.023(3) -0.025(3) 0.008(3) -0.001(2)
C4 0.042(3) 0.039(3) 0.028(2) -0.015(2) -0.004(2) 0.009(2)
C5 0.050(3) 0.050(3) 0.041(3) -0.019(3) -0.015(3) 0.019(3)
C6 0.029(3) 0.048(3) 0.071(4) -0.002(2) -0.008(3) 0.021(3)
C7 0.027(2) 0.032(3) 0.064(4) -0.002(2) 0.004(2) 0.012(2)
C8 0.036(3) 0.045(3) 0.086(5) 0.013(3) 0.018(3) 0.006(3)
C9 0.049(3) 0.065(4) 0.079(5) 0.014(3) 0.034(3) -0.009(4)
C10 0.048(3) 0.054(4) 0.047(3) 0.006(3) 0.021(3) -0.004(3)
C11 0.029(2) 0.027(2) 0.025(2) -0.0081(18) 0.0011(18) 0.0030(18)
C12 0.026(2) 0.023(2) 0.033(2) -0.0041(18) 0.0025(19) 0.0044(19)
C13 0.032(2) 0.028(2) 0.023(2) -0.0011(19) 0.0109(18) -0.0014(18)
C14 0.030(2) 0.024(2) 0.021(2) 0.0004(18) 0.0110(18) -0.0018(17)
C15 0.032(2) 0.028(2) 0.026(2) 0.0005(19) 0.0149(19) 0.0015(18)
C16 0.031(2) 0.029(2) 0.031(2) -0.0083(19) 0.0113(19) -0.0036(19)
C17 0.029(2) 0.033(2) 0.023(2) -0.0045(19) 0.0052(18) -0.0071(18)
C18 0.027(2) 0.021(2) 0.019(2) 0.0011(17) 0.0087(16) 0.0013(16)
C19 0.024(2) 0.021(2) 0.025(2) -0.0035(16) 0.0067(17) 0.0004(17)

loop_
_atom_type_symbol
_atom_type_description
_atom_type_scat_dispersion_real
_atom_type_scat_dispersion_imag
_atom_type_scat_source
C C 0.0033 0.0016 'International Tables Vol C Tables 4.2.6.8 and 6.1.1.4'
H H 0.0000 0.0000 'International Tables Vol C Tables 4.2.6.8 and 6.1.1.4'
N N 0.0061 0.0033 'International Tables Vol C Tables 4.2.6.8 and 6.1.1.4'
O O 0.0106 0.0060 'International Tables Vol C Tables 4.2.6.8 and 6.1.1.4'
S S 0.1246 0.1234 'International Tables Vol C Tables 4.2.6.8 and 6.1.1.4'
Co Co 0.3494 0.9721 'International Tables Vol C Tables 4.2.6.8 and 6.1.1.4'

loop_
_geom_angle_atom_site_label_1
_geom_angle_atom_site_label_2
_geom_angle_atom_site_label_3
_geom_angle_site_symmetry_1
_geom_angle_site_symmetry_3
_geom_angle
O1W Co1 O1 . . 93.67(15)
O1W Co1 N2 . . 168.43(15)
O1 Co1 N2 . . 97.48(15)
O1W Co1 N1 . . 90.64(14)
O1 Co1 N1 . . 174.80(15)
N2 Co1 N1 . . 78.07(15)
O1W Co1 O6 . 4_565 87.49(12)
O1 Co1 O6 . 4_565 80.98(12)
N2 Co1 O6 . 4_565 91.20(13)
N1 Co1 O6 . 4_565 96.32(13)
O1W Co1 O2W . . 94.09(13)
O1 Co1 O2W . . 91.05(13)
N2 Co1 O2W . . 88.80(14)
N1 Co1 O2W . . 91.55(13)
O6 Co1 O2W 4_565 . 171.96(12)
O5 S1 O6 . . 114.46(19)
O5 S1 O4 . . 112.42(19)
O6 S1 O4 . . 109.27(17)
O5 S1 C18 . . 107.52(18)
O6 S1 C18 . . 105.24(18)
O4 S1 C18 . . 107.43(19)
C1 N1 C11 . . 118.8(4)
C1 N1 Co1 . . 128.1(3)
C11 N1 Co1 . . 113.2(3)
C10 N2 C12 . . 117.9(4)
C10 N2 Co1 . . 127.9(4)
C12 N2 Co1 . . 114.1(3)
C13 O1 Co1 . . 133.0(3)
C15 O3 H3A . . 103(4)
S1 O6 Co1 . 4_566 138.69(18)
Co1 O1W H1W1 . . 125(3)
Co1 O1W H2W1 . . 118(3)
H1W1 O1W H2W1 . . 109(4)
Co1 O2W H1W2 . . 117(4)
Co1 O2W H2W2 . . 101(4)
H1W2 O2W H2W2 . . 108(4)
N1 C1 C2 . . 122.3(5)
N1 C1 H1 . . 118.9
C2 C1 H1 . . 118.9
C3 C2 C1 . . 119.0(5)
C3 C2 H2 . . 120.5
C1 C2 H2 . . 120.5
C2 C3 C4 . . 120.8(5)
C2 C3 H3 . . 119.6
C4 C3 H3 . . 119.6
C3 C4 C11 . . 116.7(5)
C3 C4 C5 . . 125.4(5)
C11 C4 C5 . . 117.8(5)
C6 C5 C4 . . 122.4(5)
C6 C5 H5 . . 118.8
C4 C5 H5 . . 118.8
C5 C6 C7 . . 120.7(5)
C5 C6 H6 . . 119.7
C7 C6 H6 . . 119.7
C12 C7 C8 . . 117.1(5)
C12 C7 C6 . . 119.2(5)
C8 C7 C6 . . 123.7(5)
C9 C8 C7 . . 119.8(5)
C9 C8 H8 . . 120.1
C7 C8 H8 . . 120.1
C8 C9 C10 . . 119.3(6)
C8 C9 H9 . . 120.3
C10 C9 H9 . . 120.3
N2 C10 C9 . . 122.9(5)
N2 C10 H10 . . 118.6
C9 C10 H10 . . 118.6
N1 C11 C4 . . 122.4(4)
N1 C11 C12 . . 117.9(4)
C4 C11 C12 . . 119.6(4)
N2 C12 C7 . . 122.9(5)
N2 C12 C11 . . 116.7(4)
C7 C12 C11 . . 120.3(4)
O2 C13 O1 . . 124.9(4)
O2 C13 C14 . . 119.6(4)
O1 C13 C14 . . 115.6(4)
C19 C14 C15 . . 119.0(4)
C19 C14 C13 . . 119.9(4)
C15 C14 C13 . . 121.1(4)
O3 C15 C16 . . 116.6(4)
O3 C15 C14 . . 123.9(4)
C16 C15 C14 . . 119.5(4)
C17 C16 C15 . . 120.6(4)
C17 C16 H16 . . 119.7
C15 C16 H16 . . 119.7
C16 C17 C18 . . 120.2(4)
C16 C17 H17 . . 119.9
C18 C17 H17 . . 119.9
C17 C18 C19 . . 120.0(4)
C17 C18 S1 . . 119.1(3)
C19 C18 S1 . . 120.9(3)
C18 C19 C14 . . 120.7(4)
C18 C19 H19 . . 119.7
C14 C19 H19 . . 119.7

loop_
_geom_bond_atom_site_label_1
_geom_bond_atom_site_label_2
_geom_bond_site_symmetry_2
_geom_bond_distance
_geom_bond_publ_flag
Co1 O1 . 2.047(3) yes
Co1 O6 4_565 2.151(3) yes
Co1 O1W . 2.032(3) yes
Co1 O2W . 2.151(3) yes
Co1 N1 . 2.132(4) yes
Co1 N2 . 2.113(4) yes
S1 O5 . 1.446(3) yes
S1 O6 . 1.450(3) yes
S1 O4 . 1.464(3) yes
S1 C18 . 1.767(4) ?
N1 C1 . 1.328(6) ?
N1 C11 . 1.349(6) ?
N2 C10 . 1.311(6) ?
N2 C12 . 1.356(6) ?
O1 C13 . 1.269(5) ?
O2 C13 . 1.240(5) ?
O3 C15 . 1.342(5) ?
O3 H3A . 0.84(4) ?
O1W H1W1 . 0.846(10) ?
O1W H2W1 . 0.85(4) ?
O2W H1W2 . 0.84(4) ?
O2W H2W2 . 0.849(10) ?
C1 C2 . 1.398(7) ?
C1 H1 . 0.9300 ?
C2 C3 . 1.363(8) ?
C2 H2 . 0.9300 ?
C3 C4 . 1.385(8) ?
C3 H3 . 0.9300 ?
C4 C11 . 1.421(6) ?
C4 C5 . 1.436(8) ?
C5 C6 . 1.342(9) ?
C5 H5 . 0.9300 ?
C6 C7 . 1.431(8) ?
C6 H6 . 0.9300 ?
C7 C12 . 1.398(6) ?
C7 C8 . 1.400(8) ?
C8 C9 . 1.348(9) ?
C8 H8 . 0.9300 ?
C9 C10 . 1.402(8) ?
C9 H9 . 0.9300 ?
C10 H10 . 0.9300 ?
C11 C12 . 1.433(7) ?
C13 C14 . 1.506(6) ?
C14 C19 . 1.389(6) ?
C14 C15 . 1.404(6) ?
C15 C16 . 1.401(6) ?
C16 C17 . 1.368(6) ?
C16 H16 . 0.9300 ?
C17 C18 . 1.387(6) ?
C17 H17 . 0.9300 ?
C18 C19 . 1.386(6) ?
C19 H19 . 0.9300 ?

loop_
_geom_hbond_atom_site_label_D
_geom_hbond_atom_site_label_H
_geom_hbond_atom_site_label_A
_geom_hbond_site_symmetry_A
_geom_hbond_distance_DH
_geom_hbond_distance_HA
_geom_hbond_distance_DA
_geom_hbond_angle_DHA
_geom_hbond_publ_flag
O1W H1W1 O4 4 0.846(10) 1.867(11) 2.712(4) 177(5) yes
O1W H2W1 O4 3_656 0.85(4) 1.87(4) 2.724(4) 178(5) yes
O2W H1W2 O5 4 0.84(4) 2.00(4) 2.828(4) 166(4) yes
O2W H2W2 O2 . 0.849(10) 1.885(18) 2.698(4) 160(5) yes
O3 H3A O1 . 0.84(4) 1.80(3) 2.579(5) 152(6) yes

loop_
_geom_torsion_atom_site_label_1
_geom_torsion_atom_site_label_2
_geom_torsion_atom_site_label_3
_geom_torsion_atom_site_label_4
_geom_torsion_site_symmetry_1
_geom_torsion_site_symmetry_4
_geom_torsion
O1W Co1 N1 C1 . . 4.0(4)
N2 Co1 N1 C1 . . -178.6(4)
O6 Co1 N1 C1 4_565 . 91.5(4)
O2W Co1 N1 C1 . . -90.1(4)
O1W Co1 N1 C11 . . -176.6(3)
N2 Co1 N1 C11 . . 0.9(3)
O6 Co1 N1 C11 4_565 . -89.0(3)
O2W Co1 N1 C11 . . 89.3(3)
O1W Co1 N2 C10 . . -169.0(6)
O1 Co1 N2 C10 . . -4.6(5)
N1 Co1 N2 C10 . . 178.1(5)
O6 Co1 N2 C10 4_565 . -85.7(5)
O2W Co1 N2 C10 . . 86.3(5)
O1W Co1 N2 C12 . . 12.3(9)
O1 Co1 N2 C12 . . 176.7(3)
N1 Co1 N2 C12 . . -0.6(3)
O6 Co1 N2 C12 4_565 . 95.6(3)
O2W Co1 N2 C12 . . -92.4(3)
O1W Co1 O1 C13 . . -91.6(4)
N2 Co1 O1 C13 . . 91.5(4)
O6 Co1 O1 C13 4_565 . -178.5(5)
O2W Co1 O1 C13 . . 2.5(4)
O5 S1 O6 Co1 . 4_566 -50.2(3)
O4 S1 O6 Co1 . 4_566 -177.3(2)
C18 S1 O6 Co1 . 4_566 67.6(3)
C11 N1 C1 C2 . . -1.0(7)
Co1 N1 C1 C2 . . 178.4(4)
N1 C1 C2 C3 . . 0.3(8)
C1 C2 C3 C4 . . 0.6(8)
C2 C3 C4 C11 . . -0.8(8)
C2 C3 C4 C5 . . -178.4(5)
C3 C4 C5 C6 . . 177.5(5)
C11 C4 C5 C6 . . -0.1(8)
C4 C5 C6 C7 . . -0.5(9)
C5 C6 C7 C12 . . 0.9(8)
C5 C6 C7 C8 . . -178.1(5)
C12 C7 C8 C9 . . -0.4(8)
C6 C7 C8 C9 . . 178.7(6)
C7 C8 C9 C10 . . 0.5(10)
C12 N2 C10 C9 . . 0.7(8)
Co1 N2 C10 C9 . . -178.0(4)
C8 C9 C10 N2 . . -0.7(10)
C1 N1 C11 C4 . . 0.8(7)
Co1 N1 C11 C4 . . -178.6(3)
C1 N1 C11 C12 . . 178.5(4)
Co1 N1 C11 C12 . . -1.0(5)
C3 C4 C11 N1 . . 0.0(7)
C5 C4 C11 N1 . . 177.8(4)
C3 C4 C11 C12 . . -177.5(4)
C5 C4 C11 C12 . . 0.2(7)
C10 N2 C12 C7 . . -0.6(7)
Co1 N2 C12 C7 . . 178.2(4)
C10 N2 C12 C11 . . -178.6(4)
Co1 N2 C12 C11 . . 0.2(5)
C8 C7 C12 N2 . . 0.5(7)
C6 C7 C12 N2 . . -178.7(4)
C8 C7 C12 C11 . . 178.4(5)
C6 C7 C12 C11 . . -0.7(7)
N1 C11 C12 N2 . . 0.5(6)
C4 C11 C12 N2 . . 178.2(4)
N1 C11 C12 C7 . . -177.5(4)
C4 C11 C12 C7 . . 0.2(7)
Co1 O1 C13 O2 . . -7.5(8)
Co1 O1 C13 C14 . . 172.0(3)
O2 C13 C14 C19 . . -14.1(6)
O1 C13 C14 C19 . . 166.3(4)
O2 C13 C14 C15 . . 165.7(4)
O1 C13 C14 C15 . . -13.8(6)
C19 C14 C15 O3 . . -177.3(4)
C13 C14 C15 O3 . . 2.8(7)
C19 C14 C15 C16 . . 2.8(6)
C13 C14 C15 C16 . . -177.1(4)
O3 C15 C16 C17 . . 177.1(4)
C14 C15 C16 C17 . . -3.0(7)
C15 C16 C17 C18 . . 0.4(7)
C16 C17 C18 C19 . . 2.5(7)
C16 C17 C18 S1 . . -176.8(3)
O5 S1 C18 C17 . . 163.1(3)
O6 S1 C18 C17 . . 40.6(4)
O4 S1 C18 C17 . . -75.7(4)
O5 S1 C18 C19 . . -16.2(4)
O6 S1 C18 C19 . . -138.7(3)
O4 S1 C18 C19 . . 105.0(4)
C17 C18 C19 C14 . . -2.7(6)
S1 C18 C19 C14 . . 176.6(3)
C15 C14 C19 C18 . . 0.0(6)
C13 C14 C19 C18 . . 179.9(4)
